data_7121973
loop_
_publ_author_name
'Bawari, Deependra'
'Negi, Chandrakala'
'Jaiswal, Kuldeep'
'Prashanth, Billa'
'Choudhury, Angshuman Roy'
'Singh, Sanjay'

_publ_section_title
;
 Group 13 element containing conformationally rigid &quot;N-E-N&quot;
 heteroatomic bridged [3.3](2,6)pyridinophanes (E = B, Al).
;
_journal_issue 64
_journal_name_full 'Chemical communications (Cambridge, England)'
_journal_page_first 8857
_journal_page_last 8860
_journal_paper_doi 10.1039/c8cc05154b
_journal_volume 54
_journal_year 2018
_chemical_formula_moiety 'C22 H44 B2 N6 Si4'
_chemical_formula_sum 'C22 H44 B2 N6 Si4'
_chemical_formula_weight 526.61
_space_group_crystal_system triclinic
_space_group_IT_number 2
_space_group_name_Hall '-P 1'
_space_group_name_H-M_alt 'P -1'
_symmetry_space_group_name_Hall '-P 1'
_symmetry_space_group_name_H-M 'P -1'
_atom_sites_solution_hydrogens mixed
_atom_sites_solution_primary direct
_audit_creation_date 2017-12-19
_audit_creation_method
;
Olex2 1.2
(compiled 2017.08.10 svn.r3458 for OlexSys, GUI svn.r5381)
;
_audit_update_record
;
2017-12-21 deposited with the CCDC.
2018-07-13 downloaded from the CCDC.
;
_cell_angle_alpha 84.72(3)
_cell_angle_beta 89.46(3)
_cell_angle_gamma 84.14(3)
_cell_formula_units_Z 2
_cell_length_a 6.5190(18)
_cell_length_b 14.118(3)
_cell_length_c 17.136(6)
_cell_measurement_reflns_used 1737
_cell_measurement_temperature 100.0
_cell_measurement_theta_max 27.5
_cell_measurement_theta_min 3.1
_cell_volume 1562.2(8)
_computing_cell_refinement
;
CrystalClear-SM Expert 2.0 r15 (Rigaku, 2011)
;
_computing_data_collection
;
CrystalClear-SM Expert 2.0 r15 (Rigaku, 2011)
;
_computing_data_reduction
;
CrystalClear-SM Expert 2.0 r15 (Rigaku, 2011)
;
_computing_molecular_graphics 'Olex2 (Dolomanov et al., 2009)'
_computing_publication_material 'Olex2 (Dolomanov et al., 2009)'
_computing_structure_refinement 'XL (Sheldrick, 2008)'
_computing_structure_solution 'ShelXT (Sheldrick, 2015)'
_diffrn_ambient_temperature 100.0
_diffrn_detector CCD
_diffrn_detector_area_resol_mean 13.6612
_diffrn_measured_fraction_theta_full 0.868
_diffrn_measured_fraction_theta_max 0.963
_diffrn_measurement_details
;
scan:
    Number of images: 133
               Slice: -69.9000 - -30.0000
         Image width: 0.3000
            Exp time: 10.0000
       Rotation axis: Omega
               Omega: 0.0000
                 Chi: 54.0000
                 Phi: 0.0000
                 XTD: 49.8600
              2theta: 29.8900
scan:
    Number of images: 300
               Slice: 30.0000 - 120.0000
         Image width: 0.3000
            Exp time: 10.0000
       Rotation axis: Omega
               Omega: 0.0000
                 Chi: 54.0000
                 Phi: 0.0000
                 XTD: 49.8600
              2theta: 29.8900
scan:
    Number of images: 133
               Slice: -70.0000 - -30.1000
         Image width: 0.3000
            Exp time: 10.0000
       Rotation axis: Omega
               Omega: 0.0000
                 Chi: 54.0000
                 Phi: 90.0000
                 XTD: 49.8600
              2theta: 29.8900
scan:
    Number of images: 300
               Slice: 30.0000 - 120.0000
         Image width: 0.3000
            Exp time: 10.0000
       Rotation axis: Omega
               Omega: 0.0000
                 Chi: 54.0000
                 Phi: 90.0000
                 XTD: 49.8600
              2theta: 29.8900
scan:
    Number of images: 133
               Slice: -69.9000 - -30.0000
         Image width: 0.3000
            Exp time: 10.0000
       Rotation axis: Omega
               Omega: 0.0000
                 Chi: 54.0000
                 Phi: 180.0000
                 XTD: 49.8600
              2theta: 29.8900
scan:
    Number of images: 300
               Slice: 30.0000 - 120.0000
         Image width: 0.3000
            Exp time: 10.0000
       Rotation axis: Omega
               Omega: 0.0000
                 Chi: 54.0000
                 Phi: 180.0000
                 XTD: 49.8600
              2theta: 29.8900
;
_diffrn_measurement_device
;
XtaLABmini: Fixed Chi 2 circle
;
_diffrn_measurement_device_type 'Rigaku Mercury375R (2x2 bin mode)'
_diffrn_measurement_method 'profile data from \w-scans'
_diffrn_measurement_specimen_support Fiber
_diffrn_orient_matrix_type d*Trek
_diffrn_orient_matrix_UB_11 -0.149058
_diffrn_orient_matrix_UB_12 -0.037648
_diffrn_orient_matrix_UB_13 0.011951
_diffrn_orient_matrix_UB_21 -0.010692
_diffrn_orient_matrix_UB_22 0.070527
_diffrn_orient_matrix_UB_23 -0.004919
_diffrn_orient_matrix_UB_31 -0.002156
_diffrn_orient_matrix_UB_32 -0.009788
_diffrn_orient_matrix_UB_33 -0.057741
_diffrn_radiation_monochromator 'Graphite Monochromator'
_diffrn_radiation_type MoK\a
_diffrn_radiation_wavelength 0.71073
_diffrn_reflns_av_R_equivalents 0.0952
_diffrn_reflns_av_unetI/netI 0.1207
_diffrn_reflns_Laue_measured_fraction_full 0.868
_diffrn_reflns_Laue_measured_fraction_max 0.963
_diffrn_reflns_limit_h_max 7
_diffrn_reflns_limit_h_min -7
_diffrn_reflns_limit_k_max 16
_diffrn_reflns_limit_k_min -16
_diffrn_reflns_limit_l_max 20
_diffrn_reflns_limit_l_min -20
_diffrn_reflns_number 12117
_diffrn_reflns_point_group_measured_fraction_full 0.868
_diffrn_reflns_point_group_measured_fraction_max 0.963
_diffrn_reflns_theta_full 26.000
_diffrn_reflns_theta_max 25.026
_diffrn_reflns_theta_min 3.045
_diffrn_source 'Sealed Tube'
_diffrn_source_current 12.0
_diffrn_source_power 0.6
_diffrn_source_voltage 50.0
_diffrn_standards_number 0
_exptl_absorpt_coefficient_mu 0.211
_exptl_absorpt_correction_T_max 1.000
_exptl_absorpt_correction_T_min 0.641
_exptl_absorpt_correction_type multi-scan
_exptl_absorpt_process_details 'Blessing 1995'
_exptl_crystal_colour 'clear light colourless'
_exptl_crystal_colour_lustre clear
_exptl_crystal_colour_modifier light
_exptl_crystal_colour_primary colourless
_exptl_crystal_density_diffrn 1.119
_exptl_crystal_density_method "'not measured'"
_exptl_crystal_description block
_exptl_crystal_F_000 568
_exptl_crystal_recrystallization_method hexane
_exptl_crystal_size_max 0.69
_exptl_crystal_size_mid 0.22
_exptl_crystal_size_min 0.22
_refine_diff_density_max 0.781
_refine_diff_density_min -0.477
_refine_diff_density_rms 0.091
_refine_ls_extinction_method none
_refine_ls_goodness_of_fit_ref 1.010
_refine_ls_hydrogen_treatment mixed
_refine_ls_matrix_type full
_refine_ls_number_parameters 327
_refine_ls_number_reflns 5321
_refine_ls_number_restraints 0
_refine_ls_restrained_S_all 1.010
_refine_ls_R_factor_all 0.1093
_refine_ls_R_factor_gt 0.0699
_refine_ls_shift/su_max 0.001
_refine_ls_shift/su_mean 0.000
_refine_ls_structure_factor_coef Fsqd
_refine_ls_weighting_details
;
 w=1/[\s^2^(Fo^2^)+(0.0913P)^2^]
 where P=(Fo^2^+2Fc^2^)/3
;
_refine_ls_weighting_scheme calc
_refine_ls_wR_factor_gt 0.1600
_refine_ls_wR_factor_ref 0.2064
_reflns_Friedel_coverage 0.000
_reflns_number_gt 3046
_reflns_number_total 5321
_reflns_threshold_expression 'I > 2\s(I)'
_cod_data_source_file c8cc05154b2.cif
_cod_data_source_block 2
_cod_depositor_comments
;
The following automatic conversions were performed:

'_exptl_absorpt_correction_type' value 'Multi-scan' changed to
'multi-scan' according to
/home/data/users/saulius/crontab/automatic-downloads/rss-feeds/RSC/lib/dictionaries/cif_core.dic
dictionary named 'cif_core.dic' version 2.4.2 from 2011-04-26.

Automatic conversion script
Id: cif_fix_values 4973 2017-02-22 13:04:09Z antanas 

 Adding full bibliography for 7121972--7121976.cif.
;
_cod_original_cell_volume 1562.3(8)
_cod_database_code 7121973
_shelxl_version_number 2013-2
_shelx_space_group_comment
;
The symmetry employed for this shelxl refinement is uniquely defined
by the following loop, which should always be used as a source of
symmetry information in preference to the above space-group names.
They are only intended as comments.
;
_shelx_estimated_absorpt_t_max 0.955
_shelx_estimated_absorpt_t_min 0.868
_olex2_refinement_description
;
1. Fixed Uiso
 At 1.2 times of:
  All C(H) groups
 At 1.5 times of:
  All C(H,H,H) groups
2.a Aromatic/amide H refined with riding coordinates:
 C2(H2), C3(H3), C4(H4), C7(H7), C8(H8), C9(H9)
2.b Idealised Me refined as rotating group:
 C11(H11a,H11b,H11c), C12(H12a,H12b,H12c), C13(H13a,H13b,H13c), C14(H14a,H14b,
 H14c), C15(H15a,H15b,H15c), C16(H16a,H16b,H16c), C17(H17a,H17b,H17c), C18(H18a,
 H18b,H18c), C19(H19a,H19b,H19c), C20(H20a,H20b,H20c), C21(H21a,H21b,H21c),
 C22(H22a,H22b,H22c)
;
_olex2_submission_special_instructions 'No special instructions were received'

loop_
_space_group_symop_operation_xyz
'x, y, z'
'-x, -y, -z'

loop_
_atom_site_label
_atom_site_type_symbol
_atom_site_fract_x
_atom_site_fract_y
_atom_site_fract_z
_atom_site_U_iso_or_equiv
_atom_site_adp_type
_atom_site_occupancy
_atom_site_site_symmetry_order
_atom_site_calc_flag
_atom_site_refinement_flags_posn
Si1 Si 0.19449(16) 1.01491(8) 0.21914(7) 0.0343(3) Uani 1 1 d .
Si2 Si 0.70856(14) 0.40694(8) 0.26936(6) 0.0273(3) Uani 1 1 d .
Si3 Si 0.61467(15) 0.80630(8) 0.46076(6) 0.0282(3) Uani 1 1 d .
Si4 Si 0.54022(15) 0.69430(9) 0.02615(6) 0.0309(3) Uani 1 1 d .
N1 N 0.2609(4) 0.8988(2) 0.26473(18) 0.0261(7) Uani 1 1 d .
N2 N 0.4729(4) 0.7974(2) 0.37463(19) 0.0265(7) Uani 1 1 d .
N3 N 0.5201(4) 0.6548(2) 0.31015(18) 0.0245(7) Uani 1 1 d .
N4 N 0.5740(4) 0.5195(2) 0.23848(18) 0.0240(7) Uani 1 1 d .
N5 N 0.4753(4) 0.6405(2) 0.11907(18) 0.0270(8) Uani 1 1 d .
N6 N 0.3467(4) 0.7746(2) 0.18427(18) 0.0242(7) Uani 1 1 d .
C1 C 0.2011(5) 0.8188(3) 0.2276(2) 0.0263(9) Uani 1 1 d .
C2 C 0.0077(5) 0.7868(3) 0.2410(2) 0.0279(9) Uani 1 1 d .
H2 H -0.0936 0.8209 0.2708 0.033 Uiso 1 1 calc R
C3 C -0.0319(5) 0.7041(3) 0.2097(2) 0.0294(9) Uani 1 1 d .
H3 H -0.1631 0.6808 0.2169 0.035 Uiso 1 1 calc R
C4 C 0.1199(5) 0.6548(3) 0.1676(2) 0.0292(9) Uani 1 1 d .
H4 H 0.0961 0.5972 0.1461 0.035 Uiso 1 1 calc R
C5 C 0.3091(5) 0.6928(3) 0.1578(2) 0.0257(9) Uani 1 1 d .
C6 C 0.4654(5) 0.5689(3) 0.2980(2) 0.0245(9) Uani 1 1 d .
C7 C 0.3152(5) 0.5254(3) 0.3432(2) 0.0280(9) Uani 1 1 d .
H7 H 0.2812 0.4634 0.3344 0.034 Uiso 1 1 calc R
C8 C 0.2179(5) 0.5751(3) 0.4012(2) 0.0277(9) Uani 1 1 d .
H8 H 0.1192 0.5465 0.4342 0.033 Uiso 1 1 calc R
C9 C 0.2644(5) 0.6672(3) 0.4112(2) 0.0282(9) Uani 1 1 d .
H9 H 0.1946 0.7034 0.4493 0.034 Uiso 1 1 calc R
C10 C 0.4162(5) 0.7047(3) 0.3637(2) 0.0261(9) Uani 1 1 d .
C11 C 0.0378(6) 1.0055(3) 0.1315(3) 0.0489(13) Uani 1 1 d .
H11A H 0.1174 0.9657 0.0956 0.073 Uiso 1 1 calc GR
H11B H 0.0009 1.0694 0.1051 0.073 Uiso 1 1 calc GR
H11C H -0.0880 0.9763 0.1473 0.073 Uiso 1 1 calc GR
C12 C 0.4325(6) 1.0698(3) 0.1893(3) 0.0486(13) Uani 1 1 d .
H12A H 0.5233 1.0678 0.2348 0.073 Uiso 1 1 calc GR
H12B H 0.3966 1.1364 0.1686 0.073 Uiso 1 1 calc GR
H12C H 0.5035 1.0343 0.1487 0.073 Uiso 1 1 calc GR
C13 C 0.0488(8) 1.0890(3) 0.2889(3) 0.0588(14) Uani 1 1 d .
H13A H -0.0841 1.0641 0.3005 0.088 Uiso 1 1 calc GR
H13B H 0.0253 1.1552 0.2655 0.088 Uiso 1 1 calc GR
H13C H 0.1281 1.0869 0.3374 0.088 Uiso 1 1 calc GR
C14 C 0.7235(6) 0.6831(3) 0.4966(3) 0.0371(11) Uani 1 1 d .
H14A H 0.6108 0.6433 0.5091 0.056 Uiso 1 1 calc GR
H14B H 0.8060 0.6855 0.5438 0.056 Uiso 1 1 calc GR
H14C H 0.8110 0.6557 0.4558 0.056 Uiso 1 1 calc GR
C15 C 0.4410(6) 0.8575(3) 0.5365(2) 0.0412(11) Uani 1 1 d .
H15A H 0.3904 0.9236 0.5186 0.062 Uiso 1 1 calc GR
H15B H 0.5172 0.8565 0.5856 0.062 Uiso 1 1 calc GR
H15C H 0.3239 0.8195 0.5451 0.062 Uiso 1 1 calc GR
C16 C 0.8301(5) 0.8814(3) 0.4406(2) 0.0368(10) Uani 1 1 d .
H16A H 0.9285 0.8507 0.4048 0.055 Uiso 1 1 calc GR
H16B H 0.8998 0.8885 0.4898 0.055 Uiso 1 1 calc GR
H16C H 0.7757 0.9445 0.4165 0.055 Uiso 1 1 calc GR
C17 C 0.7828(6) 0.4080(3) 0.3736(2) 0.0368(10) Uani 1 1 d .
H17A H 0.8663 0.4610 0.3789 0.055 Uiso 1 1 calc GR
H17B H 0.8631 0.3474 0.3912 0.055 Uiso 1 1 calc GR
H17C H 0.6583 0.4162 0.4058 0.055 Uiso 1 1 calc GR
C18 C 0.9494(5) 0.3848(3) 0.2114(2) 0.0352(10) Uani 1 1 d .
H18A H 0.9139 0.3723 0.1581 0.053 Uiso 1 1 calc GR
H18B H 1.0347 0.3293 0.2364 0.053 Uiso 1 1 calc GR
H18C H 1.0262 0.4411 0.2092 0.053 Uiso 1 1 calc GR
C19 C 0.5457(5) 0.3080(3) 0.2590(3) 0.0354(10) Uani 1 1 d .
H19A H 0.4312 0.3122 0.2964 0.053 Uiso 1 1 calc GR
H19B H 0.6292 0.2465 0.2697 0.053 Uiso 1 1 calc GR
H19C H 0.4910 0.3132 0.2056 0.053 Uiso 1 1 calc GR
C20 C 0.7087(6) 0.6058(3) -0.0279(2) 0.0420(11) Uani 1 1 d .
H20A H 0.8396 0.5891 0.0002 0.063 Uiso 1 1 calc GR
H20B H 0.7355 0.6342 -0.0809 0.063 Uiso 1 1 calc GR
H20C H 0.6387 0.5480 -0.0310 0.063 Uiso 1 1 calc GR
C21 C 0.2945(6) 0.7291(3) -0.0278(2) 0.0422(11) Uani 1 1 d .
H21A H 0.2240 0.6720 -0.0334 0.063 Uiso 1 1 calc GR
H21B H 0.3235 0.7597 -0.0798 0.063 Uiso 1 1 calc GR
H21C H 0.2061 0.7739 0.0013 0.063 Uiso 1 1 calc GR
C22 C 0.6744(6) 0.8030(3) 0.0360(3) 0.0424(12) Uani 1 1 d .
H22A H 0.5832 0.8497 0.0623 0.064 Uiso 1 1 calc GR
H22B H 0.7104 0.8312 -0.0161 0.064 Uiso 1 1 calc GR
H22C H 0.8003 0.7854 0.0671 0.064 Uiso 1 1 calc GR
B1 B 0.3947(6) 0.8848(3) 0.3304(3) 0.0308(11) Uani 1 1 d .
H1 H 0.446(4) 0.961(2) 0.3558(19) 0.013(8) Uiso 1 1 d .
B2 B 0.5879(6) 0.5580(3) 0.1576(3) 0.0292(11) Uani 1 1 d .
H2A H 0.705(4) 0.520(2) 0.1178(18) 0.008(8) Uiso 1 1 d .

loop_
_atom_site_aniso_label
_atom_site_aniso_U_11
_atom_site_aniso_U_22
_atom_site_aniso_U_33
_atom_site_aniso_U_23
_atom_site_aniso_U_13
_atom_site_aniso_U_12
Si1 0.0364(6) 0.0296(7) 0.0359(7) 0.0060(5) -0.0047(5) -0.0067(5)
Si2 0.0266(5) 0.0287(7) 0.0268(6) 0.0015(5) -0.0028(4) -0.0074(5)
Si3 0.0298(5) 0.0318(7) 0.0236(6) 0.0001(5) -0.0039(5) -0.0084(5)
Si4 0.0306(6) 0.0394(7) 0.0226(6) 0.0056(5) -0.0011(5) -0.0101(5)
N1 0.0328(16) 0.0254(18) 0.0207(17) -0.0005(14) -0.0033(13) -0.0073(14)
N2 0.0256(15) 0.0245(18) 0.0296(19) -0.0004(14) -0.0040(14) -0.0051(13)
N3 0.0248(15) 0.0270(18) 0.0217(17) 0.0001(14) -0.0040(13) -0.0051(14)
N4 0.0248(15) 0.0259(18) 0.0222(17) -0.0001(14) -0.0023(13) -0.0090(13)
N5 0.0278(15) 0.0302(19) 0.0229(18) 0.0017(15) -0.0006(13) -0.0064(14)
N6 0.0238(14) 0.0251(18) 0.0228(17) 0.0045(14) -0.0045(13) -0.0035(13)
C1 0.0274(18) 0.028(2) 0.023(2) 0.0065(17) -0.0063(16) -0.0078(16)
C2 0.0280(18) 0.036(2) 0.019(2) 0.0013(17) -0.0006(15) -0.0052(17)
C3 0.0259(18) 0.038(2) 0.026(2) -0.0004(18) 0.0000(16) -0.0132(18)
C4 0.0311(19) 0.038(2) 0.020(2) 0.0028(18) -0.0029(16) -0.0120(18)
C5 0.0283(18) 0.027(2) 0.020(2) 0.0056(17) -0.0022(15) -0.0048(16)
C6 0.0252(17) 0.030(2) 0.0176(19) 0.0047(16) -0.0053(15) -0.0062(16)
C7 0.0321(19) 0.029(2) 0.024(2) 0.0020(17) -0.0015(16) -0.0113(17)
C8 0.0298(18) 0.030(2) 0.023(2) 0.0058(17) -0.0013(16) -0.0114(17)
C9 0.0266(18) 0.034(2) 0.024(2) 0.0018(18) -0.0016(16) -0.0075(17)
C10 0.0263(18) 0.030(2) 0.021(2) 0.0022(17) -0.0075(15) -0.0047(16)
C11 0.049(2) 0.038(3) 0.056(3) 0.021(2) -0.018(2) -0.008(2)
C12 0.050(2) 0.040(3) 0.053(3) 0.018(2) -0.011(2) -0.015(2)
C13 0.078(3) 0.031(3) 0.064(4) 0.003(3) 0.004(3) 0.007(2)
C14 0.033(2) 0.042(3) 0.036(2) 0.007(2) -0.0119(18) -0.0085(19)
C15 0.043(2) 0.047(3) 0.033(3) -0.003(2) -0.0025(19) -0.005(2)
C16 0.035(2) 0.041(3) 0.035(3) -0.002(2) -0.0045(19) -0.0104(19)
C17 0.033(2) 0.046(3) 0.032(2) 0.000(2) -0.0038(18) -0.0079(19)
C18 0.0308(19) 0.038(3) 0.035(3) 0.000(2) -0.0021(18) -0.0004(18)
C19 0.032(2) 0.034(2) 0.040(3) 0.002(2) -0.0020(18) -0.0053(18)
C20 0.040(2) 0.059(3) 0.026(2) -0.001(2) 0.0090(19) -0.010(2)
C21 0.040(2) 0.060(3) 0.026(2) 0.009(2) -0.0041(19) -0.007(2)
C22 0.047(2) 0.048(3) 0.032(3) 0.010(2) 0.001(2) -0.020(2)
B1 0.031(2) 0.031(3) 0.030(3) 0.001(2) 0.0012(19) -0.003(2)
B2 0.030(2) 0.028(3) 0.031(3) 0.003(2) -0.0051(19) -0.015(2)

loop_
_atom_type_symbol
_atom_type_description
_atom_type_scat_dispersion_real
_atom_type_scat_dispersion_imag
_atom_type_scat_source
C C 0.0033 0.0016 'International Tables Vol C Tables 4.2.6.8 and 6.1.1.4'
H H 0.0000 0.0000 'International Tables Vol C Tables 4.2.6.8 and 6.1.1.4'
B B 0.0013 0.0007 'International Tables Vol C Tables 4.2.6.8 and 6.1.1.4'
N N 0.0061 0.0033 'International Tables Vol C Tables 4.2.6.8 and 6.1.1.4'
Si Si 0.0817 0.0704 'International Tables Vol C Tables 4.2.6.8 and 6.1.1.4'

loop_
_geom_angle_atom_site_label_1
_geom_angle_atom_site_label_2
_geom_angle_atom_site_label_3
_geom_angle
N1 Si1 C11 108.42(18)
N1 Si1 C12 109.35(17)
N1 Si1 C13 109.59(19)
C11 Si1 C12 109.5(2)
C11 Si1 C13 110.8(2)
C12 Si1 C13 109.2(2)
N4 Si2 C17 108.16(18)
N4 Si2 C18 111.20(17)
N4 Si2 C19 111.20(15)
C17 Si2 C18 107.88(18)
C17 Si2 C19 109.80(19)
C19 Si2 C18 108.5(2)
N2 Si3 C14 107.21(18)
N2 Si3 C15 109.91(17)
N2 Si3 C16 111.34(17)
C14 Si3 C15 109.8(2)
C16 Si3 C14 108.76(18)
C16 Si3 C15 109.7(2)
N5 Si4 C20 109.68(18)
N5 Si4 C21 106.79(16)
N5 Si4 C22 110.90(18)
C21 Si4 C20 109.9(2)
C21 Si4 C22 109.3(2)
C22 Si4 C20 110.2(2)
C1 N1 Si1 118.6(2)
B1 N1 Si1 120.1(3)
B1 N1 C1 120.8(3)
C10 N2 Si3 115.8(2)
C10 N2 B1 125.6(3)
B1 N2 Si3 117.6(3)
C6 N3 C10 118.8(3)
C6 N4 Si2 116.3(2)
C6 N4 B2 124.1(3)
B2 N4 Si2 119.6(3)
C5 N5 Si4 114.4(2)
B2 N5 Si4 124.1(3)
B2 N5 C5 121.2(3)
C5 N6 C1 117.9(3)
N6 C1 N1 115.7(3)
N6 C1 C2 123.2(4)
C2 C1 N1 120.9(4)
C1 C2 H2 121.1
C3 C2 C1 117.8(4)
C3 C2 H2 121.1
C2 C3 H3 120.0
C2 C3 C4 119.9(3)
C4 C3 H3 120.0
C3 C4 H4 121.1
C3 C4 C5 117.7(4)
C5 C4 H4 121.1
N6 C5 N5 117.4(3)
N6 C5 C4 123.2(4)
C4 C5 N5 119.4(3)
N3 C6 N4 117.3(3)
N3 C6 C7 122.5(4)
C7 C6 N4 120.2(3)
C6 C7 H7 121.0
C8 C7 C6 118.1(4)
C8 C7 H7 121.0
C7 C8 H8 120.0
C7 C8 C9 120.0(3)
C9 C8 H8 120.0
C8 C9 H9 121.0
C8 C9 C10 118.0(4)
C10 C9 H9 121.0
N3 C10 N2 118.1(3)
N3 C10 C9 122.5(4)
C9 C10 N2 119.3(4)
Si1 C11 H11A 109.5
Si1 C11 H11B 109.5
Si1 C11 H11C 109.5
H11A C11 H11B 109.5
H11A C11 H11C 109.5
H11B C11 H11C 109.5
Si1 C12 H12A 109.5
Si1 C12 H12B 109.5
Si1 C12 H12C 109.5
H12A C12 H12B 109.5
H12A C12 H12C 109.5
H12B C12 H12C 109.5
Si1 C13 H13A 109.5
Si1 C13 H13B 109.5
Si1 C13 H13C 109.5
H13A C13 H13B 109.5
H13A C13 H13C 109.5
H13B C13 H13C 109.5
Si3 C14 H14A 109.5
Si3 C14 H14B 109.5
Si3 C14 H14C 109.5
H14A C14 H14B 109.5
H14A C14 H14C 109.5
H14B C14 H14C 109.5
Si3 C15 H15A 109.5
Si3 C15 H15B 109.5
Si3 C15 H15C 109.5
H15A C15 H15B 109.5
H15A C15 H15C 109.5
H15B C15 H15C 109.5
Si3 C16 H16A 109.5
Si3 C16 H16B 109.5
Si3 C16 H16C 109.5
H16A C16 H16B 109.5
H16A C16 H16C 109.5
H16B C16 H16C 109.5
Si2 C17 H17A 109.5
Si2 C17 H17B 109.5
Si2 C17 H17C 109.5
H17A C17 H17B 109.5
H17A C17 H17C 109.5
H17B C17 H17C 109.5
Si2 C18 H18A 109.5
Si2 C18 H18B 109.5
Si2 C18 H18C 109.5
H18A C18 H18B 109.5
H18A C18 H18C 109.5
H18B C18 H18C 109.5
Si2 C19 H19A 109.5
Si2 C19 H19B 109.5
Si2 C19 H19C 109.5
H19A C19 H19B 109.5
H19A C19 H19C 109.5
H19B C19 H19C 109.5
Si4 C20 H20A 109.5
Si4 C20 H20B 109.5
Si4 C20 H20C 109.5
H20A C20 H20B 109.5
H20A C20 H20C 109.5
H20B C20 H20C 109.5
Si4 C21 H21A 109.5
Si4 C21 H21B 109.5
Si4 C21 H21C 109.5
H21A C21 H21B 109.5
H21A C21 H21C 109.5
H21B C21 H21C 109.5
Si4 C22 H22A 109.5
Si4 C22 H22B 109.5
Si4 C22 H22C 109.5
H22A C22 H22B 109.5
H22A C22 H22C 109.5
H22B C22 H22C 109.5
N1 B1 N2 129.3(4)
N1 B1 H1 115.3(14)
N2 B1 H1 115.3(14)
N4 B2 H2A 118.2(15)
N5 B2 N4 128.4(4)
N5 B2 H2A 113.3(15)

loop_
_geom_bond_atom_site_label_1
_geom_bond_atom_site_label_2
_geom_bond_distance
Si1 N1 1.764(3)
Si1 C11 1.847(4)
Si1 C12 1.851(4)
Si1 C13 1.852(5)
Si2 N4 1.773(3)
Si2 C17 1.857(4)
Si2 C18 1.865(4)
Si2 C19 1.861(4)
Si3 N2 1.770(3)
Si3 C14 1.862(4)
Si3 C15 1.862(4)
Si3 C16 1.855(4)
Si4 N5 1.767(3)
Si4 C20 1.881(5)
Si4 C21 1.857(4)
Si4 C22 1.864(4)
N1 C1 1.435(5)
N1 B1 1.417(5)
N2 C10 1.424(5)
N2 B1 1.437(5)
N3 C6 1.333(5)
N3 C10 1.344(5)
N4 C6 1.431(5)
N4 B2 1.447(5)
N5 C5 1.439(5)
N5 B2 1.423(5)
N6 C1 1.338(5)
N6 C5 1.326(5)
C1 C2 1.392(4)
C2 H2 0.9500
C2 C3 1.379(5)
C3 H3 0.9500
C3 C4 1.387(5)
C4 H4 0.9500
C4 C5 1.397(4)
C6 C7 1.399(5)
C7 H7 0.9500
C7 C8 1.381(5)
C8 H8 0.9500
C8 C9 1.390(5)
C9 H9 0.9500
C9 C10 1.390(5)
C11 H11A 0.9800
C11 H11B 0.9800
C11 H11C 0.9800
C12 H12A 0.9800
C12 H12B 0.9800
C12 H12C 0.9800
C13 H13A 0.9800
C13 H13B 0.9800
C13 H13C 0.9800
C14 H14A 0.9800
C14 H14B 0.9800
C14 H14C 0.9800
C15 H15A 0.9800
C15 H15B 0.9800
C15 H15C 0.9800
C16 H16A 0.9800
C16 H16B 0.9800
C16 H16C 0.9800
C17 H17A 0.9800
C17 H17B 0.9800
C17 H17C 0.9800
C18 H18A 0.9800
C18 H18B 0.9800
C18 H18C 0.9800
C19 H19A 0.9800
C19 H19B 0.9800
C19 H19C 0.9800
C20 H20A 0.9800
C20 H20B 0.9800
C20 H20C 0.9800
C21 H21A 0.9800
C21 H21B 0.9800
C21 H21C 0.9800
C22 H22A 0.9800
C22 H22B 0.9800
C22 H22C 0.9800
B1 H1 1.27(3)
B2 H2A 1.14(3)

loop_
_geom_torsion_atom_site_label_1
_geom_torsion_atom_site_label_2
_geom_torsion_atom_site_label_3
_geom_torsion_atom_site_label_4
_geom_torsion
Si1 N1 C1 N6 97.6(3)
Si1 N1 C1 C2 -86.4(4)
Si1 N1 B1 N2 -178.1(3)
Si2 N4 C6 N3 120.0(3)
Si2 N4 C6 C7 -57.2(4)
Si2 N4 B2 N5 172.1(3)
Si3 N2 C10 N3 -105.1(3)
Si3 N2 C10 C9 71.6(4)
Si3 N2 B1 N1 -172.9(3)
Si4 N5 C5 N6 -70.5(4)
Si4 N5 C5 C4 111.1(3)
Si4 N5 B2 N4 166.8(3)
N1 C1 C2 C3 -173.7(3)
N3 C6 C7 C8 1.6(5)
N4 C6 C7 C8 178.6(3)
N6 C1 C2 C3 1.9(5)
C1 N1 B1 N2 -7.0(6)
C1 N6 C5 N5 -173.0(3)
C1 N6 C5 C4 5.3(5)
C1 C2 C3 C4 1.1(5)
C2 C3 C4 C5 -0.8(5)
C3 C4 C5 N5 175.8(3)
C3 C4 C5 N6 -2.5(5)
C5 N5 B2 N4 -6.6(6)
C5 N6 C1 N1 170.8(3)
C5 N6 C1 C2 -5.0(5)
C6 N3 C10 N2 -178.4(3)
C6 N3 C10 C9 5.0(5)
C6 N4 B2 N5 -11.3(6)
C6 C7 C8 C9 2.5(5)
C7 C8 C9 C10 -2.7(5)
C8 C9 C10 N2 -177.6(3)
C8 C9 C10 N3 -1.1(5)
C10 N2 B1 N1 -5.0(7)
C10 N3 C6 N4 177.6(3)
C10 N3 C6 C7 -5.3(5)
C11 Si1 N1 C1 3.9(3)
C11 Si1 N1 B1 175.2(3)
C12 Si1 N1 C1 -115.4(3)
C12 Si1 N1 B1 55.9(4)
C13 Si1 N1 C1 125.0(3)
C13 Si1 N1 B1 -63.7(4)
C14 Si3 N2 C10 18.4(3)
C14 Si3 N2 B1 -172.5(3)
C15 Si3 N2 C10 -100.9(3)
C15 Si3 N2 B1 68.2(3)
C16 Si3 N2 C10 137.3(3)
C16 Si3 N2 B1 -53.6(3)
C17 Si2 N4 C6 -27.9(3)
C17 Si2 N4 B2 148.9(3)
C18 Si2 N4 C6 -146.2(2)
C18 Si2 N4 B2 30.6(3)
C19 Si2 N4 C6 92.7(3)
C19 Si2 N4 B2 -90.5(3)
C20 Si4 N5 C5 -165.9(2)
C20 Si4 N5 B2 20.4(3)
C21 Si4 N5 C5 -46.8(3)
C21 Si4 N5 B2 139.4(3)
C22 Si4 N5 C5 72.2(3)
C22 Si4 N5 B2 -101.5(3)
B1 N1 C1 N6 -73.6(4)
B1 N1 C1 C2 102.3(4)
B1 N2 C10 N3 86.8(4)
B1 N2 C10 C9 -96.6(4)
B2 N4 C6 N3 -56.6(4)
B2 N4 C6 C7 126.2(4)
B2 N5 C5 N6 103.4(4)
B2 N5 C5 C4 -74.9(4)
